data_1557514
loop_
_publ_author_name
'Li, Chao'
'Wang, Kuaibing'
'Li, Jingze'
'Zhang, Qichun'

_publ_section_title
;
 Nanostructured potassium-organic framework as an effective anode for
 potassium-ion batteries with a long cycle life.
;
_journal_issue 14
_journal_name_full Nanoscale
_journal_page_first 7870
_journal_page_last 7874
_journal_paper_doi 10.1039/d0nr00964d
_journal_volume 12
_journal_year 2020
_chemical_formula_sum 'C7 H3 K N O4'
_chemical_formula_weight 204.20
_space_group_crystal_system monoclinic
_space_group_IT_number 15
_space_group_name_Hall '-I 2ya'
_space_group_name_H-M_alt 'I 1 2/a 1'
_atom_sites_solution_hydrogens geom
_audit_creation_method SHELXL-2014/7
_audit_update_record
;
2019-11-01 deposited with the CCDC.	2020-03-05 downloaded from the CCDC.
;
_cell_angle_alpha 90
_cell_angle_beta 103.046(7)
_cell_angle_gamma 90
_cell_formula_units_Z 4
_cell_length_a 7.0581(5)
_cell_length_b 11.6424(7)
_cell_length_c 9.2407(6)
_cell_measurement_reflns_used 837
_cell_measurement_temperature 293(2)
_cell_measurement_theta_max 28.5170
_cell_measurement_theta_min 3.3570
_cell_volume 739.74(9)
_computing_structure_refinement 'SHELXL-2014/7 (Sheldrick, 2014)'
_diffrn_ambient_temperature 293(2)
_diffrn_measured_fraction_theta_full 0.999
_diffrn_measured_fraction_theta_max 0.848
_diffrn_measurement_device_type 'Xcalibur, Eos'
_diffrn_radiation_type MoK\a
_diffrn_radiation_wavelength 0.71073
_diffrn_reflns_av_R_equivalents 0.0120
_diffrn_reflns_av_unetI/netI 0.0209
_diffrn_reflns_Laue_measured_fraction_full 0.999
_diffrn_reflns_Laue_measured_fraction_max 0.848
_diffrn_reflns_limit_h_max 8
_diffrn_reflns_limit_h_min -9
_diffrn_reflns_limit_k_max 9
_diffrn_reflns_limit_k_min -16
_diffrn_reflns_limit_l_max 12
_diffrn_reflns_limit_l_min -7
_diffrn_reflns_number 1679
_diffrn_reflns_point_group_measured_fraction_full 0.999
_diffrn_reflns_point_group_measured_fraction_max 0.848
_diffrn_reflns_theta_full 25.242
_diffrn_reflns_theta_max 29.234
_diffrn_reflns_theta_min 3.441
_diffrn_source 'Enhance (Mo) X-ray Source'
_exptl_absorpt_coefficient_mu 0.693
_exptl_absorpt_correction_T_max 1.00000
_exptl_absorpt_correction_T_min 0.85236
_exptl_absorpt_correction_type multi-scan
_exptl_crystal_colour colorless
_exptl_crystal_density_diffrn 1.834
_exptl_crystal_density_meas ?
_exptl_crystal_density_method 'not measured'
_exptl_crystal_description block
_exptl_crystal_F_000 412
_exptl_crystal_size_max 0.350
_exptl_crystal_size_mid 0.300
_exptl_crystal_size_min 0.250
_refine_diff_density_max 0.258
_refine_diff_density_min -0.343
_refine_diff_density_rms 0.092
_refine_ls_extinction_method none
_refine_ls_goodness_of_fit_ref 1.212
_refine_ls_hydrogen_treatment constr
_refine_ls_matrix_type full
_refine_ls_number_parameters 61
_refine_ls_number_reflns 853
_refine_ls_number_restraints 0
_refine_ls_restrained_S_all 1.212
_refine_ls_R_factor_all 0.0413
_refine_ls_R_factor_gt 0.0348
_refine_ls_shift/su_max 0.000
_refine_ls_shift/su_mean 0.000
_refine_ls_structure_factor_coef Fsqd
_refine_ls_weighting_details 'w=1/[\s^2^(Fo^2^)+(0.0472P)^2^+0.3243P] where P=(Fo^2^+2Fc^2^)/3'
_refine_ls_weighting_scheme calc
_refine_ls_wR_factor_gt 0.0916
_refine_ls_wR_factor_ref 0.0984
_reflns_Friedel_coverage 0.000
_reflns_number_gt 743
_reflns_number_total 853
_reflns_threshold_expression 'I > 2\s(I)'
_cod_data_source_file d0nr00964d2.cif
_cod_data_source_block shelx
_cod_depositor_comments
;
The following automatic conversions were performed:

data item '_exptl_crystal_density_meas' value 'none' was changed to
'?' -- the value is perceived as not measured.

Automatic conversion script
Id: cif_fix_values 7556 2019-12-06 15:28:31Z antanas 

 Adding full bibliography for 1557514.cif.
;
_cod_original_sg_symbol_H-M 'I 2/a'
_cod_database_code 1557514
_shelx_shelxl_version_number 2014/7
_shelx_space_group_comment
;
The symmetry employed for this shelxl refinement is uniquely defined
by the following loop, which should always be used as a source of
symmetry information in preference to the above space-group names.
They are only intended as comments.
;
_shelx_estimated_absorpt_t_min 0.793
_shelx_estimated_absorpt_t_max 0.846

loop_
_space_group_symop_operation_xyz
'x, y, z'
'-x+1/2, y, -z'
'x+1/2, y+1/2, z+1/2'
'-x+1, y+1/2, -z+1/2'
'-x, -y, -z'
'x-1/2, -y, z'
'-x+1/2, -y+1/2, -z+1/2'
'x, -y+1/2, z+1/2'

loop_
_atom_site_label
_atom_site_type_symbol
_atom_site_fract_x
_atom_site_fract_y
_atom_site_fract_z
_atom_site_U_iso_or_equiv
_atom_site_adp_type
_atom_site_occupancy
_atom_site_site_symmetry_order
_atom_site_calc_flag
_atom_site_refinement_flags_posn
_atom_site_refinement_flags_adp
_atom_site_refinement_flags_occupancy
_atom_site_disorder_assembly
_atom_site_disorder_group
C1 C 0.3246(2) -0.04599(15) 0.12327(17) 0.0215(4) Uani 1 1 d . . . . .
C2 C 0.3963(3) 0.02060(15) 0.26586(19) 0.0246(4) Uani 1 1 d . . . . .
C3 C 0.3322(3) -0.16524(17) 0.12642(18) 0.0280(4) Uani 1 1 d . . . . .
H3 H 0.3922 -0.2036 0.2130 0.034 Uiso 1 1 calc R U . . .
C4 C 0.2500 -0.2261(2) 0.0000 0.0306(6) Uani 1 2 d S T P . .
H4 H 0.2500 -0.3060 0.0000 0.037 Uiso 1 2 calc R U P . .
N1 N 0.2500 0.01406(17) 0.0000 0.0212(4) Uani 1 2 d S T P . .
O1 O 0.3768(2) 0.12506(11) 0.26901(15) 0.0348(4) Uani 1 1 d . . . . .
O2 O 0.4718(2) -0.04336(12) 0.37755(14) 0.0380(4) Uani 1 1 d . . . . .
K1 K 0.2500 0.26193(5) 0.0000 0.0351(2) Uani 1 2 d S T P . .

loop_
_atom_site_aniso_label
_atom_site_aniso_U_11
_atom_site_aniso_U_22
_atom_site_aniso_U_33
_atom_site_aniso_U_23
_atom_site_aniso_U_13
_atom_site_aniso_U_12
C1 0.0261(8) 0.0235(9) 0.0138(8) -0.0005(7) 0.0021(6) 0.0005(7)
C2 0.0322(9) 0.0254(9) 0.0149(8) -0.0013(7) 0.0028(6) -0.0008(7)
C3 0.0421(10) 0.0227(8) 0.0163(9) 0.0042(7) 0.0006(7) 0.0039(7)
C4 0.0498(16) 0.0163(11) 0.0234(13) 0.000 0.0038(11) 0.000
N1 0.0279(10) 0.0206(10) 0.0143(9) 0.000 0.0032(7) 0.000
O1 0.0539(9) 0.0245(7) 0.0216(7) -0.0048(6) -0.0005(6) -0.0022(6)
O2 0.0617(9) 0.0311(7) 0.0147(7) -0.0001(6) -0.0051(6) 0.0080(6)
K1 0.0515(4) 0.0262(3) 0.0270(3) 0.000 0.0072(3) 0.000

loop_
_atom_type_symbol
_atom_type_description
_atom_type_scat_dispersion_real
_atom_type_scat_dispersion_imag
_atom_type_scat_source
C C 0.0033 0.0016 'International Tables Vol C Tables 4.2.6.8 and 6.1.1.4'
H H 0.0000 0.0000 'International Tables Vol C Tables 4.2.6.8 and 6.1.1.4'
N N 0.0061 0.0033 'International Tables Vol C Tables 4.2.6.8 and 6.1.1.4'
O O 0.0106 0.0060 'International Tables Vol C Tables 4.2.6.8 and 6.1.1.4'
K K 0.2009 0.2494 'International Tables Vol C Tables 4.2.6.8 and 6.1.1.4'

loop_
_geom_angle_atom_site_label_1
_geom_angle_atom_site_label_2
_geom_angle_atom_site_label_3
_geom_angle
_geom_angle_site_symmetry_1
_geom_angle_site_symmetry_3
_geom_angle_publ_flag
N1 C1 C3 123.05(15) . . ?
N1 C1 C2 117.58(15) . . ?
C3 C1 C2 119.32(15) . . ?
O1 C2 O2 125.73(16) . . ?
O1 C2 C1 120.79(16) . . ?
O2 C2 C1 113.47(14) . . ?
C4 C3 C1 119.31(16) . . ?
C4 C3 H3 120.3 . . ?
C1 C3 H3 120.3 . . ?
C3 C4 C3 118.1(2) 2 . ?
C3 C4 H4 121.0 2 . ?
C3 C4 H4 121.0 . . ?
C1 N1 C1 117.1(2) . 2 ?
C1 N1 K1 121.47(10) . . ?
C1 N1 K1 121.47(10) 2 . ?
C2 O1 K1 122.52(12) . 7 ?
C2 O1 K1 122.44(12) . . ?
K1 O1 K1 107.54(4) 7 . ?
C2 O2 K1 147.62(11) . 3_545 ?
O1 K1 O1 124.38(6) 7 8_554 ?
O1 K1 N1 117.81(3) 7 . ?
O1 K1 N1 117.81(3) 8_554 . ?
O1 K1 O1 144.18(6) 7 2 ?
O1 K1 O1 72.46(4) 8_554 2 ?
N1 K1 O1 56.90(3) . 2 ?
O1 K1 O1 72.46(4) 7 . ?
O1 K1 O1 144.18(6) 8_554 . ?
N1 K1 O1 56.90(3) . . ?
O1 K1 O1 113.81(5) 2 . ?
O1 K1 O2 70.10(4) 7 4 ?
O1 K1 O2 69.25(4) 8_554 4 ?
N1 K1 O2 138.11(3) . 4 ?
O1 K1 O2 140.46(4) 2 4 ?
O1 K1 O2 92.40(4) . 4 ?
O1 K1 O2 69.25(4) 7 3_454 ?
O1 K1 O2 70.10(4) 8_554 3_454 ?
N1 K1 O2 138.11(3) . 3_454 ?
O1 K1 O2 92.40(4) 2 3_454 ?
O1 K1 O2 140.46(4) . 3_454 ?
O2 K1 O2 83.77(6) 4 3_454 ?
O1 K1 K1 148.78(3) 7 7_554 ?
O1 K1 K1 36.95(3) 8_554 7_554 ?
N1 K1 K1 86.559(15) . 7_554 ?
O1 K1 K1 35.51(3) 2 7_554 ?
O1 K1 K1 138.46(3) . 7_554 ?
O2 K1 K1 105.68(3) 4 7_554 ?
O2 K1 K1 79.58(3) 3_454 7_554 ?
O1 K1 K1 36.95(3) 7 7 ?
O1 K1 K1 148.78(3) 8_554 7 ?
N1 K1 K1 86.559(15) . 7 ?
O1 K1 K1 138.46(3) 2 7 ?
O1 K1 K1 35.51(3) . 7 ?
O2 K1 K1 79.58(3) 4 7 ?
O2 K1 K1 105.68(3) 3_454 7 ?
K1 K1 K1 173.12(3) 7_554 7 ?

loop_
_geom_bond_atom_site_label_1
_geom_bond_atom_site_label_2
_geom_bond_distance
_geom_bond_site_symmetry_2
_geom_bond_publ_flag
C1 N1 1.3390(18) . ?
C1 C3 1.389(2) . ?
C1 C2 1.514(2) . ?
C2 O1 1.225(2) . ?
C2 O2 1.287(2) . ?
C3 C4 1.378(2) . ?
C3 H3 0.9300 . ?
C4 C3 1.378(2) 2 ?
C4 H4 0.9300 . ?
N1 C1 1.3390(18) 2 ?
N1 K1 2.886(2) . ?
O1 K1 2.8198(14) 7 ?
O1 K1 2.9181(14) . ?
O2 K1 3.0450(14) 3_545 ?
K1 O1 2.8198(14) 7 ?
K1 O1 2.8198(14) 8_554 ?
K1 O1 2.9181(14) 2 ?
K1 O2 3.0450(14) 4 ?
K1 O2 3.0450(14) 3_454 ?
K1 K1 4.6287(3) 7_554 ?
K1 K1 4.6287(3) 7 ?

loop_
_geom_torsion_atom_site_label_1
_geom_torsion_atom_site_label_2
_geom_torsion_atom_site_label_3
_geom_torsion_atom_site_label_4
_geom_torsion
_geom_torsion_site_symmetry_1
_geom_torsion_site_symmetry_2
_geom_torsion_site_symmetry_3
_geom_torsion_site_symmetry_4
_geom_torsion_publ_flag
N1 C1 C2 O1 3.7(2) . . . . ?
C3 C1 C2 O1 -173.97(18) . . . . ?
N1 C1 C2 O2 -177.71(14) . . . . ?
C3 C1 C2 O2 4.6(2) . . . . ?
N1 C1 C3 C4 -3.8(3) . . . . ?
C2 C1 C3 C4 173.76(13) . . . . ?
C1 C3 C4 C3 1.78(12) . . . 2 ?
C3 C1 N1 C1 1.92(13) . . . 2 ?
C2 C1 N1 C1 -175.69(16) . . . 2 ?
C3 C1 N1 K1 -178.08(13) . . . . ?
C2 C1 N1 K1 4.30(16) . . . . ?
O2 C2 O1 K1 -42.3(3) . . . 7 ?
C1 C2 O1 K1 136.08(13) . . . 7 ?
O2 C2 O1 K1 171.76(14) . . . . ?
C1 C2 O1 K1 -9.9(2) . . . . ?
O1 C2 O2 K1 -134.28(19) . . . 3_545 ?
C1 C2 O2 K1 47.3(3) . . . 3_545 ?
